data_4062152
_journal_name_full Organometallics
_journal_year 2003
_chemical_formula_sum 'C25 H23 Br2 N2 Ni P'
_chemical_formula_weight 600.95
_space_group_IT_number 14
_symmetry_cell_setting monoclinic
_symmetry_space_group_name_Hall '-P 2ybc'
_symmetry_space_group_name_H-M 'P 1 21/c 1'
_cell_angle_alpha 90.00
_cell_angle_beta 96.610(9)
_cell_angle_gamma 90.00
_cell_formula_units_Z 4
_cell_length_a 8.090(4)
_cell_length_b 19.942(10)
_cell_length_c 15.744(8)
_cell_measurement_temperature 293(2)
_cell_volume 2523(2)
_diffrn_ambient_temperature 293(2)
_exptl_crystal_density_diffrn 1.582
_cod_original_sg_symbol_H-M 'P 21/c'
_cod_database_code 4062152

loop_
_symmetry_equiv_pos_as_xyz
'x, y, z'
'-x, y+1/2, -z+1/2'
'-x, -y, -z'
'x, -y-1/2, z-1/2'

loop_
_atom_site_label
_atom_site_type_symbol
_atom_site_fract_x
_atom_site_fract_y
_atom_site_fract_z
_atom_site_U_iso_or_equiv
_atom_site_adp_type
_atom_site_occupancy
_atom_site_symmetry_multiplicity
_atom_site_calc_flag
_atom_site_refinement_flags
_atom_site_disorder_assembly
_atom_site_disorder_group
Ni1 Ni 0.34688(6) 0.65936(2) 0.15285(3) 0.04220(15) Uani 1 1 d . . .
Br1 Br 0.47937(5) 0.679105(19) 0.29374(2) 0.05404(14) Uani 1 1 d . . .
Br2 Br 0.12683(6) 0.57928(2) 0.13024(3) 0.06956(17) Uani 1 1 d . . .
P1 P 0.25177(12) 0.81350(4) 0.10517(6) 0.0377(2) Uani 1 1 d . . .
N1 N 0.3209(4) 0.74115(13) 0.08097(18) 0.0397(7) Uani 1 1 d . . .
N2 N 0.5104(3) 0.63205(13) 0.07248(18) 0.0375(7) Uani 1 1 d . . .
C1 C 0.6053(5) 0.57487(17) 0.0771(2) 0.0457(9) Uani 1 1 d . . .
C2 C 0.6943(5) 0.55817(19) 0.0106(3) 0.0555(11) Uani 1 1 d . . .
H2A H 0.7579 0.5192 0.0134 0.067 Uiso 1 1 calc R . .
C3 C 0.6893(6) 0.5990(2) -0.0599(3) 0.0634(13) Uani 1 1 d . . .
H3A H 0.7478 0.5873 -0.1052 0.076 Uiso 1 1 calc R . .
C4 C 0.5975(6) 0.65709(19) -0.0632(3) 0.0574(11) Uani 1 1 d . . .
H4A H 0.5948 0.6855 -0.1102 0.069 Uiso 1 1 calc R . .
C5 C 0.5090(5) 0.67278(16) 0.0044(2) 0.0398(9) Uani 1 1 d . . .
C6 C 0.6056(6) 0.5328(2) 0.1551(3) 0.0675(13) Uani 1 1 d . . .
H6A H 0.5363 0.5532 0.1934 0.101 Uiso 1 1 calc R . .
H6B H 0.7172 0.5290 0.1830 0.101 Uiso 1 1 calc R . .
H6C H 0.5636 0.4890 0.1394 0.101 Uiso 1 1 calc R . .
C7 C 0.4097(5) 0.73702(16) 0.0053(2) 0.0462(9) Uani 1 1 d . . .
H7A H 0.4842 0.7751 0.0046 0.055 Uiso 1 1 calc R . .
H7B H 0.3303 0.7391 -0.0457 0.055 Uiso 1 1 calc R . .
C8 C 0.1079(4) 0.85144(16) 0.0226(2) 0.0414(9) Uani 1 1 d . . .
C9 C -0.0573(6) 0.8628(2) 0.0338(3) 0.0664(12) Uani 1 1 d . . .
H9A H -0.0953 0.8516 0.0855 0.080 Uiso 1 1 calc R . .
C10 C -0.1665(6) 0.8908(3) -0.0308(3) 0.0865(16) Uani 1 1 d . . .
H10A H -0.2768 0.8985 -0.0224 0.104 Uiso 1 1 calc R . .
C11 C -0.1112(6) 0.9071(2) -0.1073(3) 0.0712(13) Uani 1 1 d . . .
H11A H -0.1845 0.9257 -0.1507 0.085 Uiso 1 1 calc R . .
C12 C 0.0517(6) 0.89611(18) -0.1201(3) 0.0540(11) Uani 1 1 d . . .
H12A H 0.0884 0.9073 -0.1722 0.065 Uiso 1 1 calc R . .
C13 C 0.1610(5) 0.86841(18) -0.0557(2) 0.0483(10) Uani 1 1 d . . .
H13A H 0.2712 0.8610 -0.0646 0.058 Uiso 1 1 calc R . .
C14 C 0.1452(5) 0.80370(17) 0.1986(3) 0.0461(10) Uani 1 1 d . . .
C15 C 0.0241(5) 0.75365(19) 0.1986(3) 0.0615(12) Uani 1 1 d . . .
H15A H -0.0013 0.7264 0.1509 0.074 Uiso 1 1 calc R . .
C16 C -0.0583(6) 0.7451(3) 0.2712(4) 0.0867(18) Uani 1 1 d . . .
H16A H -0.1387 0.7118 0.2720 0.104 Uiso 1 1 calc R . .
C17 C -0.0213(8) 0.7852(4) 0.3409(4) 0.094(2) Uani 1 1 d . . .
H17A H -0.0773 0.7793 0.3887 0.113 Uiso 1 1 calc R . .
C18 C 0.0973(8) 0.8340(3) 0.3411(3) 0.0903(18) Uani 1 1 d . . .
H18A H 0.1221 0.8607 0.3893 0.108 Uiso 1 1 calc R . .
C19 C 0.1814(6) 0.8440(2) 0.2697(3) 0.0614(11) Uani 1 1 d . . .
H19A H 0.2613 0.8775 0.2699 0.074 Uiso 1 1 calc R . .
C20 C 0.4174(5) 0.87425(16) 0.1306(2) 0.0395(8) Uani 1 1 d . . .
C21 C 0.3992(5) 0.94178(17) 0.1087(3) 0.0538(11) Uani 1 1 d . . .
H21A H 0.3022 0.9568 0.0770 0.065 Uiso 1 1 calc R . .
C22 C 0.5260(6) 0.98630(19) 0.1344(3) 0.0672(13) Uani 1 1 d . . .
H22A H 0.5137 1.0315 0.1207 0.081 Uiso 1 1 calc R . .
C23 C 0.6707(6) 0.9638(2) 0.1802(3) 0.0638(12) Uani 1 1 d . . .
H23A H 0.7561 0.9939 0.1969 0.077 Uiso 1 1 calc R . .
C24 C 0.6898(5) 0.8972(2) 0.2015(3) 0.0540(10) Uani 1 1 d . . .
H24A H 0.7876 0.8824 0.2328 0.065 Uiso 1 1 calc R . .
C25 C 0.5635(5) 0.85213(18) 0.1764(2) 0.0466(9) Uani 1 1 d . . .
H25A H 0.5768 0.8070 0.1903 0.056 Uiso 1 1 calc R . .

loop_
_atom_site_aniso_label
_atom_site_aniso_U_11
_atom_site_aniso_U_22
_atom_site_aniso_U_33
_atom_site_aniso_U_23
_atom_site_aniso_U_13
_atom_site_aniso_U_12
Ni1 0.0498(3) 0.0376(3) 0.0407(3) 0.00075(19) 0.0116(2) 0.0033(2)
Br1 0.0627(3) 0.0546(2) 0.0445(2) -0.00182(18) 0.0047(2) 0.00001(18)
Br2 0.0598(3) 0.0583(3) 0.0908(4) -0.0179(2) 0.0098(3) -0.0101(2)
P1 0.0374(6) 0.0348(5) 0.0415(6) 0.0015(4) 0.0071(4) 0.0045(4)
N1 0.0418(19) 0.0378(16) 0.0404(17) -0.0002(13) 0.0091(14) 0.0039(13)
N2 0.0370(18) 0.0368(15) 0.0390(17) -0.0027(13) 0.0054(14) 0.0025(13)
C1 0.043(2) 0.044(2) 0.050(2) -0.0007(18) 0.0033(19) 0.0043(17)
C2 0.058(3) 0.047(2) 0.064(3) -0.005(2) 0.013(2) 0.0159(19)
C3 0.069(3) 0.065(3) 0.062(3) -0.004(2) 0.031(2) 0.015(2)
C4 0.076(3) 0.052(2) 0.049(3) 0.0057(18) 0.027(2) 0.009(2)
C5 0.042(2) 0.0392(19) 0.039(2) -0.0018(16) 0.0059(17) -0.0005(15)
C6 0.089(4) 0.051(2) 0.063(3) 0.010(2) 0.009(3) 0.024(2)
C7 0.062(3) 0.0375(19) 0.040(2) 0.0000(16) 0.0072(19) 0.0055(18)
C8 0.039(2) 0.0383(19) 0.046(2) 0.0015(16) 0.0019(18) 0.0065(15)
C9 0.057(3) 0.086(3) 0.058(3) 0.016(2) 0.015(2) 0.024(2)
C10 0.056(3) 0.128(4) 0.075(4) 0.019(3) 0.005(3) 0.035(3)
C11 0.067(4) 0.077(3) 0.063(3) 0.009(2) -0.018(3) 0.016(2)
C12 0.073(3) 0.046(2) 0.042(2) 0.0055(18) 0.000(2) -0.002(2)
C13 0.051(3) 0.043(2) 0.052(2) 0.0042(18) 0.010(2) 0.0005(17)
C14 0.040(2) 0.046(2) 0.054(3) 0.0133(18) 0.0144(19) 0.0130(17)
C15 0.054(3) 0.048(2) 0.087(3) 0.015(2) 0.023(3) 0.016(2)
C16 0.065(4) 0.078(3) 0.126(5) 0.053(3) 0.052(4) 0.025(3)
C17 0.085(5) 0.127(5) 0.079(4) 0.053(4) 0.047(4) 0.053(4)
C18 0.092(4) 0.135(5) 0.047(3) 0.005(3) 0.024(3) 0.045(4)
C19 0.061(3) 0.076(3) 0.049(3) 0.001(2) 0.013(2) 0.016(2)
C20 0.039(2) 0.0396(19) 0.042(2) -0.0009(16) 0.0113(18) 0.0037(16)
C21 0.058(3) 0.039(2) 0.063(3) -0.0011(18) 0.000(2) 0.0055(18)
C22 0.078(4) 0.035(2) 0.087(4) -0.005(2) 0.005(3) -0.007(2)
C23 0.060(3) 0.059(3) 0.073(3) -0.012(2) 0.010(3) -0.020(2)
C24 0.045(3) 0.063(3) 0.053(3) -0.004(2) 0.001(2) -0.002(2)
C25 0.046(3) 0.044(2) 0.051(2) 0.0020(18) 0.010(2) 0.0041(18)

loop_
_geom_bond_atom_site_label_1
_geom_bond_atom_site_label_2
_geom_bond_distance
_geom_bond_site_symmetry_2
_geom_bond_publ_flag
Ni1 N1 1.983(3) . ?
Ni1 N2 2.008(3) . ?
Ni1 Br1 2.3825(12) . ?
Ni1 Br2 2.3875(11) . ?
P1 N1 1.609(3) . ?
P1 C14 1.799(4) . ?
P1 C8 1.808(4) . ?
P1 C20 1.816(4) . ?
N1 C7 1.462(4) . ?
N2 C5 1.344(4) . ?
N2 C1 1.372(4) . ?
C1 C2 1.378(5) . ?
C1 C6 1.488(5) . ?
C2 C3 1.372(6) . ?
C3 C4 1.374(5) . ?
C4 C5 1.385(5) . ?
C5 C7 1.513(5) . ?
C8 C9 1.387(5) . ?
C8 C13 1.392(5) . ?
C9 C10 1.386(6) . ?
C10 C11 1.370(6) . ?
C11 C12 1.374(6) . ?
C12 C13 1.382(6) . ?
C14 C19 1.381(6) . ?
C14 C15 1.399(5) . ?
C15 C16 1.399(6) . ?
C16 C17 1.362(9) . ?
C17 C18 1.365(8) . ?
C18 C19 1.394(6) . ?
C20 C25 1.384(5) . ?
C20 C21 1.394(5) . ?
C21 C22 1.381(6) . ?
C22 C23 1.378(6) . ?
C23 C24 1.375(6) . ?
C24 C25 1.384(5) . ?
